data_7041111
loop_
_publ_author_name
'Zhang, Zhi-Bin'
'Xu, Cai-Xia'
'Yin, Xin'
'Zhang, Jian-Guo'

_publ_section_title
;
 Hydrazine 5,5'-bitetrazole-1,1'-diolate: a promising high density
 energetic salt with good properties.
;
_journal_issue 47
_journal_name_full 'Dalton transactions (Cambridge, England : 2003)'
_journal_page_first 19045
_journal_page_last 19052
_journal_paper_doi 10.1039/c6dt03960j
_journal_volume 45
_journal_year 2016
_chemical_formula_sum 'C2 H6 N10 O2'
_chemical_formula_weight 202.17
_chemical_name_systematic
; 
 ? 
;
_space_group_IT_number 2
_symmetry_cell_setting triclinic
_symmetry_space_group_name_Hall '-P 1'
_symmetry_space_group_name_H-M 'P -1'
_atom_sites_solution_hydrogens geom
_atom_sites_solution_primary direct
_atom_sites_solution_secondary difmap
_audit_creation_method SHELXL-97
_audit_update_record
;
2016-05-11 deposited with the CCDC.
2016-11-06 downloaded from the CCDC.
;
_cell_angle_alpha 98.6820(10)
_cell_angle_beta 90.7020(10)
_cell_angle_gamma 109.077(2)
_cell_formula_units_Z 1
_cell_length_a 4.7510(3)
_cell_length_b 5.9102(4)
_cell_length_c 6.7024(5)
_cell_measurement_reflns_used 776
_cell_measurement_temperature 298(2)
_cell_measurement_theta_max 28.201
_cell_measurement_theta_min 3.082
_cell_volume 175.44(2)
_computing_cell_refinement 'Bruker SMART'
_computing_data_collection 'Bruker SMART'
_computing_data_reduction 'Bruker SHELXTL'
_computing_molecular_graphics 'Bruker SHELXTL'
_computing_publication_material 'Bruker SHELXTL'
_computing_structure_refinement 'SHELXL-97 (Sheldrick, 1997)'
_computing_structure_solution 'SHELXS-97 (Sheldrick, 1990)'
_diffrn_ambient_temperature 298(2)
_diffrn_measured_fraction_theta_full 0.981
_diffrn_measured_fraction_theta_max 0.981
_diffrn_measurement_device_type 'CCD area detector'
_diffrn_measurement_method 'phi and omega scans'
_diffrn_radiation_monochromator graphite
_diffrn_radiation_source 'fine-focus sealed tube'
_diffrn_radiation_type MoK\a
_diffrn_radiation_wavelength 0.71073
_diffrn_reflns_av_R_equivalents 0.0327
_diffrn_reflns_av_sigmaI/netI 0.0303
_diffrn_reflns_limit_h_max 5
_diffrn_reflns_limit_h_min -5
_diffrn_reflns_limit_k_max 6
_diffrn_reflns_limit_k_min -7
_diffrn_reflns_limit_l_max 5
_diffrn_reflns_limit_l_min -7
_diffrn_reflns_number 888
_diffrn_reflns_theta_full 24.99
_diffrn_reflns_theta_max 24.99
_diffrn_reflns_theta_min 3.08
_exptl_absorpt_coefficient_mu 0.164
_exptl_absorpt_correction_T_max 0.9555
_exptl_absorpt_correction_T_min 0.9299
_exptl_absorpt_correction_type multi-scan
_exptl_absorpt_process_details sadabs
_exptl_crystal_colour colorless
_exptl_crystal_density_diffrn 1.913
_exptl_crystal_density_method 'not measured'
_exptl_crystal_description white
_exptl_crystal_F_000 104
_exptl_crystal_size_max 0.45
_exptl_crystal_size_mid 0.40
_exptl_crystal_size_min 0.28
_refine_diff_density_max 0.259
_refine_diff_density_min -0.282
_refine_diff_density_rms 0.082
_refine_ls_extinction_coef 2.1(2)
_refine_ls_extinction_expression Fc^*^=kFc[1+0.001xFc^2^\l^3^/sin(2\q)]^-1/4^
_refine_ls_extinction_method SHELXL
_refine_ls_goodness_of_fit_ref 1.058
_refine_ls_hydrogen_treatment mixed
_refine_ls_matrix_type full
_refine_ls_number_parameters 66
_refine_ls_number_reflns 609
_refine_ls_number_restraints 0
_refine_ls_restrained_S_all 1.058
_refine_ls_R_factor_all 0.0511
_refine_ls_R_factor_gt 0.0492
_refine_ls_shift/su_max 0.000
_refine_ls_shift/su_mean 0.000
_refine_ls_structure_factor_coef Fsqd
_refine_ls_weighting_details 'calc w=1/[\s^2^(Fo^2^)+(0.1167P)^2^+0.0066P] where P=(Fo^2^+2Fc^2^)/3'
_refine_ls_weighting_scheme calc
_refine_ls_wR_factor_gt 0.1369
_refine_ls_wR_factor_ref 0.1401
_reflns_number_gt 561
_reflns_number_total 609
_reflns_threshold_expression >2sigma(I)
_cod_data_source_file c6dt03960j2.cif
_cod_data_source_block 160508d
_cod_depositor_comments
;
The following automatic conversions were performed:

'_symmetry_cell_setting' value 'Triclinic' changed to 'triclinic'
according to
/usr/data/users/saulius/crontab/automatic-downloads/rss-feeds/RSC/lib/dictionaries/cif_core.dic
dictionary named 'cif_core.dic' version 2.4.2 from 2011-04-26.

Automatic conversion script
Id: cif_fix_values 4268 2015-11-12 08:31:59Z antanas 

 Adding full bibliography for 7041111--7041112.cif.
;
_cod_original_sg_symbol_H-M P-1
_cod_database_code 7041111

loop_
_symmetry_equiv_pos_as_xyz
'x, y, z'
'-x, -y, -z'

loop_
_atom_site_label
_atom_site_type_symbol
_atom_site_fract_x
_atom_site_fract_y
_atom_site_fract_z
_atom_site_U_iso_or_equiv
_atom_site_adp_type
_atom_site_occupancy
_atom_site_symmetry_multiplicity
_atom_site_calc_flag
_atom_site_refinement_flags
N1 N 0.3407(3) 0.7148(3) 0.1443(2) 0.0215(6) Uani 1 1 d .
N2 N 0.1888(3) 0.8429(3) 0.0714(2) 0.0257(6) Uani 1 1 d .
N3 N 0.1795(3) 0.7867(3) -0.1256(3) 0.0265(6) Uani 1 1 d .
N4 N 0.3210(4) 0.6276(3) -0.1819(2) 0.0255(6) Uani 1 1 d .
N5 N 0.9522(3) 0.8741(3) 0.5113(2) 0.0273(6) Uani 1 1 d .
H5A H 1.0759 0.8042 0.4513 0.041 Uiso 1 1 calc R
H5B H 0.7683 0.7997 0.4544 0.041 Uiso 1 1 calc R
H5C H 0.9532 0.8626 0.6421 0.041 Uiso 1 1 calc R
O1 O 0.3801(3) 0.7246(2) 0.34070(19) 0.0308(6) Uani 1 1 d .
C1 C 0.4202(4) 0.5826(3) -0.0111(3) 0.0206(6) Uani 1 1 d .

loop_
_atom_site_aniso_label
_atom_site_aniso_U_11
_atom_site_aniso_U_22
_atom_site_aniso_U_33
_atom_site_aniso_U_23
_atom_site_aniso_U_13
_atom_site_aniso_U_12
N1 0.0225(8) 0.0248(9) 0.0180(10) -0.0019(6) -0.0011(6) 0.0113(6)
N2 0.0262(9) 0.0262(10) 0.0280(11) 0.0014(7) -0.0014(7) 0.0143(7)
N3 0.0292(9) 0.0282(10) 0.0263(10) 0.0037(7) 0.0001(7) 0.0156(7)
N4 0.0309(10) 0.0277(10) 0.0213(10) 0.0022(7) -0.0008(7) 0.0151(7)
N5 0.0301(10) 0.0381(11) 0.0178(10) -0.0018(7) 0.0004(7) 0.0196(7)
O1 0.0320(9) 0.0488(10) 0.0153(9) -0.0044(7) -0.0025(6) 0.0228(7)
C1 0.0230(9) 0.0209(10) 0.0171(10) -0.0004(7) 0.0000(7) 0.0076(7)

loop_
_atom_type_symbol
_atom_type_description
_atom_type_scat_dispersion_real
_atom_type_scat_dispersion_imag
_atom_type_scat_source
C C 0.0033 0.0016 'International Tables Vol C Tables 4.2.6.8 and 6.1.1.4'
H H 0.0000 0.0000 'International Tables Vol C Tables 4.2.6.8 and 6.1.1.4'
N N 0.0061 0.0033 'International Tables Vol C Tables 4.2.6.8 and 6.1.1.4'
O O 0.0106 0.0060 'International Tables Vol C Tables 4.2.6.8 and 6.1.1.4'

loop_
_geom_angle_atom_site_label_1
_geom_angle_atom_site_label_2
_geom_angle_atom_site_label_3
_geom_angle
_geom_angle_site_symmetry_1
_geom_angle_site_symmetry_3
O1 N1 N2 120.71(15) . .
O1 N1 C1 130.42(16) . .
N2 N1 C1 108.81(16) . .
N3 N2 N1 105.65(15) . .
N2 N3 N4 111.61(15) . .
C1 N4 N3 105.60(14) . .
N5 N5 H5A 109.5 2_776 .
N5 N5 H5B 109.5 2_776 .
H5A N5 H5B 109.5 . .
N5 N5 H5C 109.5 2_776 .
H5A N5 H5C 109.5 . .
H5B N5 H5C 109.5 . .
N4 C1 N1 108.33(17) . .
N4 C1 C1 127.6(2) . 2_665
N1 C1 C1 124.1(2) . 2_665

loop_
_geom_bond_atom_site_label_1
_geom_bond_atom_site_label_2
_geom_bond_distance
_geom_bond_site_symmetry_2
N1 O1 1.3172(19) .
N1 N2 1.339(2) .
N1 C1 1.339(2) .
N2 N3 1.308(2) .
N3 N4 1.338(2) .
N4 C1 1.328(3) .
N5 N5 1.440(3) 2_776
N5 H5A 0.8900 .
N5 H5B 0.8900 .
N5 H5C 0.8900 .
C1 C1 1.441(4) 2_665

loop_
_geom_torsion_atom_site_label_1
_geom_torsion_atom_site_label_2
_geom_torsion_atom_site_label_3
_geom_torsion_atom_site_label_4
_geom_torsion
_geom_torsion_site_symmetry_4
O1 N1 N2 N3 -177.55(13) .
C1 N1 N2 N3 -0.10(19) .
N1 N2 N3 N4 -0.23(18) .
N2 N3 N4 C1 0.46(18) .
N3 N4 C1 N1 -0.50(18) .
N3 N4 C1 C1 178.1(2) 2_665
O1 N1 C1 N4 177.50(14) .
N2 N1 C1 N4 0.4(2) .
O1 N1 C1 C1 -1.1(3) 2_665
N2 N1 C1 C1 -178.23(18) 2_665
